data_2234223
loop_
_publ_author_name
'Fischer, Andreas'

_publ_section_title
;
 Chlordiazepoxide dichloromethane monosolvate
;
_journal_coeditor_code HB6668
_journal_issue 4
_journal_name_full 'Acta Crystallographica Section E'
_journal_page_first o1011
_journal_paper_doi 10.1107/S1600536812009695
_journal_volume 68
_journal_year 2012
_chemical_formula_iupac 'C16 H14 Cl N3 O, C H2 Cl2'
_chemical_formula_moiety 'C16 H14 Cl N3 O, C H2 Cl2'
_chemical_formula_sum 'C17 H16 Cl3 N3 O'
_chemical_formula_weight 384.694
_chemical_name_systematic
;
7-chloro-2-methylamino-5-phenyl-3<i>H</i>-1,4-benzodiazepine 4-oxide
dichloromethane monosolvate
;
_space_group_IT_number 2
_symmetry_cell_setting triclinic
_symmetry_space_group_name_Hall '-P 1'
_symmetry_space_group_name_H-M 'P -1'
_atom_sites_solution_primary direct
_atom_sites_solution_secondary difmap
_cell_angle_alpha 94.284(11)
_cell_angle_beta 93.821(9)
_cell_angle_gamma 108.499(13)
_cell_formula_units_Z 2
_cell_length_a 7.8310(12)
_cell_length_b 9.461(2)
_cell_length_c 12.6947(5)
_cell_measurement_reflns_used 38
_cell_measurement_temperature 173
_cell_measurement_theta_max 19.5
_cell_measurement_theta_min 8.7
_cell_volume 885.4(2)
_computing_cell_refinement 'DIRAX (Duisenberg, 1992)'
_computing_data_collection 'COLLECT (Nonius, 1999)'
_computing_data_reduction 'EvalCCD (Duisenberg <i>et al.</i>, 2003)'
_computing_molecular_graphics 'DIAMOND (Brandenburg, 2007).'
_computing_publication_material 'publCIF (Westrip, 2010)'
_computing_structure_refinement 'SHELXL97 (Sheldrick, 2008)'
_computing_structure_solution 'SHELXS97 (Sheldrick, 2008)'
_diffrn_ambient_temperature 173
_diffrn_measured_fraction_theta_full 0.993
_diffrn_measured_fraction_theta_max 0.993
_diffrn_measurement_device 'Bruker--Nonius KappaCCD'
_diffrn_measurement_method \f&\w
_diffrn_radiation_monochromator graphite
_diffrn_radiation_source 'fine-focus sealed tube'
_diffrn_radiation_type MoK\a
_diffrn_reflns_av_R_equivalents 0.034
_diffrn_reflns_av_sigmaI/netI 0.028
_diffrn_reflns_limit_h_max 10
_diffrn_reflns_limit_h_min -10
_diffrn_reflns_limit_k_max 12
_diffrn_reflns_limit_k_min -12
_diffrn_reflns_limit_l_max 16
_diffrn_reflns_limit_l_min -15
_diffrn_reflns_number 20348
_diffrn_reflns_theta_full 27.50
_diffrn_reflns_theta_max 27.50
_diffrn_reflns_theta_min 4.51
_exptl_absorpt_coefficient_mu 0.526
_exptl_absorpt_correction_T_max 0.979
_exptl_absorpt_correction_T_min 0.763
_exptl_absorpt_correction_type multi-scan
_exptl_absorpt_process_details 'SADABS (Sheldrick, 2003)'
_exptl_crystal_colour Colourless
_exptl_crystal_density_diffrn 1.443
_exptl_crystal_density_method 'not measured'
_exptl_crystal_description plate
_exptl_crystal_F_000 396
_exptl_crystal_size_max 0.60
_exptl_crystal_size_mid 0.33
_exptl_crystal_size_min 0.04
_refine_diff_density_max 0.759
_refine_diff_density_min -0.517
_refine_ls_extinction_method none
_refine_ls_goodness_of_fit_ref 1.031
_refine_ls_hydrogen_treatment mixed
_refine_ls_matrix_type full
_refine_ls_number_parameters 221
_refine_ls_number_reflns 4040
_refine_ls_number_restraints 1
_refine_ls_restrained_S_all 1.031
_refine_ls_R_factor_all 0.0598
_refine_ls_R_factor_gt 0.0400
_refine_ls_shift/su_max_lt 0.001
_refine_ls_shift/su_mean 0.001
_refine_ls_structure_factor_coef Fsqd
_refine_ls_weighting_details 'calc w=1/[\s^2^(Fo^2^)+(0.0409P)^2^+0.7625P] where P=(Fo^2^+2Fc^2^)/3'
_refine_ls_weighting_scheme calc
_refine_ls_wR_factor_gt 0.0938
_refine_ls_wR_factor_ref 0.1037
_reflns_number_gt 3124
_reflns_number_total 4040
_reflns_threshold_expression I>2\s(I)
_cod_data_source_file hb6668.cif
_cod_data_source_block I
_cod_database_code 2234223
_cod_database_fobs_code 2234223

loop_
_symmetry_equiv_pos_as_xyz
'x, y, z'
'-x, -y, -z'

loop_
_atom_site_type_symbol
_atom_site_label
_atom_site_fract_x
_atom_site_fract_y
_atom_site_fract_z
_atom_site_U_iso_or_equiv
_atom_site_adp_type
_atom_site_calc_flag
_atom_site_refinement_flags
_atom_site_occupancy
_atom_site_symmetry_multiplicity
C C1 0.4054(3) 0.0142(2) 0.68015(14) 0.0228(4) Uani d . 1 1
C C2 0.4147(3) -0.1283(2) 0.67919(15) 0.0233(4) Uani d . 1 1
C C3 0.3620(3) -0.2137(2) 0.76314(15) 0.0229(4) Uani d . 1 1
C C4 0.3110(2) -0.1489(2) 0.85106(14) 0.0219(4) Uani d . 1 1
C C5 0.3146(2) 0.00119(19) 0.85985(14) 0.0183(3) Uani d . 1 1
C C6 0.3543(2) 0.08072(19) 0.76981(14) 0.0188(4) Uani d . 1 1
C C7 0.3392(2) 0.23116(19) 0.76213(14) 0.0193(4) Uani d . 1 1
C C8 0.2418(3) 0.2605(2) 0.66676(14) 0.0213(4) Uani d . 1 1
C C9 0.3090(3) 0.3890(2) 0.61483(15) 0.0251(4) Uani d . 1 1
C C10 0.2113(3) 0.4097(2) 0.52552(16) 0.0335(5) Uani d . 1 1
C C11 0.0461(3) 0.3048(3) 0.48835(17) 0.0375(5) Uani d . 1 1
C C12 -0.0217(3) 0.1780(3) 0.53961(18) 0.0374(5) Uani d . 1 1
C C13 0.0762(3) 0.1547(2) 0.62793(16) 0.0300(4) Uani d . 1 1
C C14 0.4974(2) 0.2983(2) 0.93612(13) 0.0189(4) Uani d . 1 1
C C15 0.3509(2) 0.1940(2) 0.99178(13) 0.0186(4) Uani d . 1 1
C C16 0.1763(3) 0.1635(2) 1.14472(17) 0.0334(5) Uani d . 1 1
C C17 0.0152(4) 0.5580(3) 0.1687(3) 0.0561(7) Uani d . 1 1
Cl Cl1 0.50033(8) -0.20239(6) 0.57295(4) 0.03756(16) Uani d . 1 1
Cl Cl2 0.04988(9) 0.72192(8) 0.10404(6) 0.0542(2) Uani d . 1 1
Cl Cl3 0.19167(10) 0.57040(9) 0.26233(6) 0.0620(2) Uani d . 1 1
O O1 0.39853(18) 0.47104(13) 0.84472(10) 0.0218(3) Uani d . 1 1
N N1 0.4092(2) 0.33547(16) 0.84073(11) 0.0176(3) Uani d . 1 1
N N2 0.2700(2) 0.05504(17) 0.95575(12) 0.0203(3) Uani d . 1 1
N N3 0.3075(2) 0.25397(18) 1.08078(12) 0.0227(3) Uani d D 1 1
H H1 0.4336 0.0679 0.6199 0.027 Uiso calc R 1 1
H H3 0.3613 -0.3145 0.7599 0.027 Uiso calc R 1 1
H H4 0.2720 -0.2076 0.9078 0.026 Uiso calc R 1 1
H H9 0.4214 0.4621 0.6407 0.030 Uiso calc R 1 1
H H10 0.2581 0.4963 0.4896 0.040 Uiso calc R 1 1
H H11 -0.0206 0.3202 0.4275 0.045 Uiso calc R 1 1
H H12 -0.1357 0.1066 0.5144 0.045 Uiso calc R 1 1
H H13 0.0303 0.0662 0.6621 0.036 Uiso calc R 1 1
H H14A 0.5617 0.3906 0.9836 0.023 Uiso calc R 1 1
H H14B 0.5862 0.2490 0.9159 0.023 Uiso calc R 1 1
H H16A 0.0613 0.1156 1.1011 0.050 Uiso calc R 1 1
H H16B 0.1578 0.2274 1.2043 0.050 Uiso calc R 1 1
H H16C 0.2211 0.0863 1.1720 0.050 Uiso calc R 1 1
H H17A -0.0980 0.5380 0.2038 0.067 Uiso calc R 1 1
H H17B 0.0001 0.4723 0.1151 0.067 Uiso calc R 1 1
H H3A 0.379(3) 0.3395(19) 1.1074(17) 0.027 Uiso d D 1 1

loop_
_atom_site_aniso_label
_atom_site_aniso_U_11
_atom_site_aniso_U_22
_atom_site_aniso_U_33
_atom_site_aniso_U_12
_atom_site_aniso_U_13
_atom_site_aniso_U_23
C1 0.0312(10) 0.0182(9) 0.0194(9) 0.0079(8) 0.0027(7) 0.0051(7)
C2 0.0296(10) 0.0209(9) 0.0205(9) 0.0104(8) 0.0026(7) 0.0002(7)
C3 0.0275(10) 0.0175(9) 0.0247(9) 0.0094(8) -0.0012(8) 0.0030(7)
C4 0.0233(9) 0.0206(9) 0.0214(9) 0.0059(7) 0.0006(7) 0.0067(7)
C5 0.0156(8) 0.0184(8) 0.0192(8) 0.0037(7) -0.0011(7) 0.0015(6)
C6 0.0206(9) 0.0148(8) 0.0200(9) 0.0049(7) -0.0020(7) 0.0013(6)
C7 0.0209(9) 0.0169(8) 0.0197(9) 0.0055(7) 0.0009(7) 0.0028(6)
C8 0.0288(10) 0.0192(9) 0.0178(9) 0.0117(8) -0.0014(7) -0.0008(7)
C9 0.0343(11) 0.0206(9) 0.0209(9) 0.0100(8) 0.0001(8) 0.0017(7)
C10 0.0522(14) 0.0285(10) 0.0247(10) 0.0199(10) -0.0009(9) 0.0070(8)
C11 0.0535(15) 0.0380(12) 0.0262(11) 0.0260(11) -0.0128(10) 0.0004(9)
C12 0.0385(13) 0.0344(12) 0.0349(12) 0.0114(10) -0.0164(10) -0.0044(9)
C13 0.0361(12) 0.0227(10) 0.0292(10) 0.0087(9) -0.0062(9) 0.0024(8)
C14 0.0175(9) 0.0201(9) 0.0175(8) 0.0044(7) -0.0028(7) 0.0023(7)
C15 0.0166(8) 0.0221(9) 0.0165(8) 0.0058(7) -0.0015(7) 0.0038(7)
C16 0.0309(11) 0.0362(11) 0.0273(11) 0.0018(9) 0.0105(9) -0.0007(8)
C17 0.0338(14) 0.0492(15) 0.085(2) 0.0101(12) 0.0003(13) 0.0207(14)
Cl1 0.0618(4) 0.0276(3) 0.0305(3) 0.0216(2) 0.0185(2) 0.00376(19)
Cl2 0.0412(3) 0.0717(5) 0.0646(4) 0.0315(3) 0.0154(3) 0.0322(3)
Cl3 0.0553(4) 0.0777(5) 0.0559(4) 0.0205(4) 0.0033(3) 0.0317(4)
O1 0.0268(7) 0.0131(6) 0.0243(7) 0.0060(5) -0.0019(5) -0.0003(5)
N1 0.0189(7) 0.0153(7) 0.0183(7) 0.0051(6) 0.0001(6) 0.0026(5)
N2 0.0203(8) 0.0206(8) 0.0185(7) 0.0048(6) 0.0013(6) 0.0018(6)
N3 0.0214(8) 0.0231(8) 0.0203(8) 0.0036(7) 0.0013(6) -0.0015(6)

loop_
_atom_type_symbol
_atom_type_description
_atom_type_scat_dispersion_real
_atom_type_scat_dispersion_imag
_atom_type_scat_source
C C 0.0033 0.0016 'International Tables Vol C Tables 4.2.6.8 and 6.1.1.4'
H H 0.0000 0.0000 'International Tables Vol C Tables 4.2.6.8 and 6.1.1.4'
Cl Cl 0.1484 0.1585 'International Tables Vol C Tables 4.2.6.8 and 6.1.1.4'
N N 0.0061 0.0033 'International Tables Vol C Tables 4.2.6.8 and 6.1.1.4'
O O 0.0106 0.0060 'International Tables Vol C Tables 4.2.6.8 and 6.1.1.4'

loop_
_diffrn_radiation_wavelength
0.71073

loop_
_geom_angle_atom_site_label_1
_geom_angle_atom_site_label_2
_geom_angle_atom_site_label_3
_geom_angle
C2 C1 C6 120.20(16)
C1 C2 C3 121.22(17)
C1 C2 Cl1 119.68(14)
C3 C2 Cl1 119.07(14)
C4 C3 C2 118.55(16)
C3 C4 C5 122.33(16)
N2 C5 C4 116.32(15)
N2 C5 C6 126.13(16)
C4 C5 C6 117.48(16)
C1 C6 C5 119.75(16)
C1 C6 C7 116.61(15)
C5 C6 C7 123.60(16)
N1 C7 C6 119.34(16)
N1 C7 C8 121.14(15)
C6 C7 C8 119.51(15)
C13 C8 C9 119.24(17)
C13 C8 C7 118.08(16)
C9 C8 C7 122.68(17)
C10 C9 C8 119.88(19)
C11 C10 C9 120.4(2)
C12 C11 C10 120.04(19)
C11 C12 C13 120.1(2)
C12 C13 C8 120.31(19)
N1 C14 C15 107.42(14)
N2 C15 N3 121.51(16)
N2 C15 C14 122.57(16)
N3 C15 C14 115.91(16)
Cl3 C17 Cl2 112.88(15)
C7 N1 O1 124.88(15)
C7 N1 C14 118.94(14)
O1 N1 C14 116.05(13)
C15 N2 C5 118.83(15)
C15 N3 C16 121.24(16)
C2 C1 H1 119.9
C6 C1 H1 119.9
C4 C3 H3 120.7
C2 C3 H3 120.7
C3 C4 H4 118.8
C5 C4 H4 118.8
C10 C9 H9 120.1
C8 C9 H9 120.1
C11 C10 H10 119.8
C9 C10 H10 119.8
C12 C11 H11 120.0
C10 C11 H11 120.0
C11 C12 H12 120.0
C13 C12 H12 120.0
C12 C13 H13 119.8
C8 C13 H13 119.8
N1 C14 H14A 110.2
C15 C14 H14A 110.2
N1 C14 H14B 110.2
C15 C14 H14B 110.2
H14A C14 H14B 108.5
N3 C16 H16A 109.5
N3 C16 H16B 109.5
H16A C16 H16B 109.5
N3 C16 H16C 109.5
H16A C16 H16C 109.5
H16B C16 H16C 109.5
Cl3 C17 H17A 109.0
Cl2 C17 H17A 109.0
Cl3 C17 H17B 109.0
Cl2 C17 H17B 109.0
H17A C17 H17B 107.8
C15 N3 H3A 117.0(15)
C16 N3 H3A 119.7(15)

loop_
_geom_bond_atom_site_label_1
_geom_bond_atom_site_label_2
_geom_bond_distance
C1 C2 1.372(3)
C1 C6 1.402(2)
C2 C3 1.391(3)
C2 Cl1 1.7428(19)
C3 C4 1.376(3)
C4 C5 1.407(2)
C5 N2 1.393(2)
C5 C6 1.413(2)
C6 C7 1.475(2)
C7 N1 1.306(2)
C7 C8 1.478(2)
C8 C13 1.394(3)
C8 C9 1.396(3)
C9 C10 1.386(3)
C10 C11 1.384(3)
C11 C12 1.380(3)
C12 C13 1.387(3)
C14 N1 1.474(2)
C14 C15 1.511(2)
C15 N2 1.297(2)
C15 N3 1.338(2)
C16 N3 1.451(3)
C17 Cl3 1.730(3)
C17 Cl2 1.762(3)
O1 N1 1.3090(18)
C1 H1 0.9500
C3 H3 0.9500
C4 H4 0.9500
C9 H9 0.9500
C10 H10 0.9500
C11 H11 0.9500
C12 H12 0.9500
C13 H13 0.9500
C14 H14A 0.9900
C14 H14B 0.9900
C16 H16A 0.9800
C16 H16B 0.9800
C16 H16C 0.9800
C17 H17A 0.9900
C17 H17B 0.9900
N3 H3A 0.854(16)

loop_
_geom_hbond_atom_site_label_D
_geom_hbond_atom_site_label_H
_geom_hbond_atom_site_label_A
_geom_hbond_site_symmetry_A
_geom_hbond_distance_DH
_geom_hbond_distance_HA
_geom_hbond_distance_DA
_geom_hbond_angle_DHA
N3 H3A O1 2_667 0.854(16) 2.080(17) 2.916(2) 166(2)
